data_7039911
loop_
_publ_author_name
'Miao, Hao'
'Dong, Yayu'
'Chen, Ziwang'
'He, Xingxiang'
'Hu, Gonghao'
'Xu, Yan'

_publ_section_title
;
 Design, synthesis and excellent third-order NLO properties of two new
 polyoxometalates constructed from Keggin polyanions bonded by a solvent
 molecule.
;
_journal_issue 32
_journal_name_full 'Dalton transactions (Cambridge, England : 2003)'
_journal_page_first 12717
_journal_page_last 12722
_journal_paper_doi 10.1039/c6dt02320g
_journal_volume 45
_journal_year 2016
_chemical_formula_sum 'C30 H37 Mo11 N6 O40 P Zn'
_chemical_formula_weight 2273.33
_space_group_crystal_system monoclinic
_space_group_IT_number 14
_space_group_name_Hall '-P 2yn'
_space_group_name_H-M_alt 'P 1 21/n 1'
_symmetry_space_group_name_Hall '-P 2yn'
_symmetry_space_group_name_H-M 'P 1 21/n 1'
_atom_sites_solution_hydrogens geom
_audit_creation_method SHELXL-2014/7
_audit_update_record
;
2016-07-05 deposited with the CCDC.
2016-07-14 downloaded from the CCDC.
;
_cell_angle_alpha 90
_cell_angle_beta 93.209(2)
_cell_angle_gamma 90
_cell_formula_units_Z 4
_cell_length_a 12.964(2)
_cell_length_b 25.188(5)
_cell_length_c 19.282(3)
_cell_measurement_reflns_used 2896
_cell_measurement_temperature 296(2)
_cell_measurement_theta_max 20.45
_cell_measurement_theta_min 2.26
_cell_volume 6286.4(19)
_computing_cell_refinement 'SAINT (Bruker, 2005)'
_computing_data_collection 'APEX2 (Bruker, 2005)'
_computing_data_reduction SAINT
_computing_molecular_graphics SHELXTL
_computing_publication_material SHELXTL
_computing_structure_refinement 'SHELXL-2014/7 (Sheldrick, 2014)'
_computing_structure_solution 'SHELXL-2014/7 (Sheldrick, 2014)'
_diffrn_ambient_temperature 296(2)
_diffrn_measured_fraction_theta_full 0.994
_diffrn_measured_fraction_theta_max 0.994
_diffrn_measurement_device_type 'Bruker Apex2 CCD'
_diffrn_measurement_method '\w scans'
_diffrn_radiation_type MoK\a
_diffrn_radiation_wavelength 0.71073
_diffrn_reflns_av_R_equivalents 0.1390
_diffrn_reflns_av_unetI/netI 0.1312
_diffrn_reflns_Laue_measured_fraction_full 0.994
_diffrn_reflns_Laue_measured_fraction_max 0.994
_diffrn_reflns_limit_h_max 15
_diffrn_reflns_limit_h_min -15
_diffrn_reflns_limit_k_max 29
_diffrn_reflns_limit_k_min -29
_diffrn_reflns_limit_l_max 22
_diffrn_reflns_limit_l_min -22
_diffrn_reflns_number 44166
_diffrn_reflns_point_group_measured_fraction_full 0.994
_diffrn_reflns_point_group_measured_fraction_max 0.994
_diffrn_reflns_theta_full 25.000
_diffrn_reflns_theta_max 25.000
_diffrn_reflns_theta_min 1.846
_exptl_absorpt_coefficient_mu 2.612
_exptl_absorpt_correction_T_max 0.7458
_exptl_absorpt_correction_T_min 0.6954
_exptl_absorpt_correction_type multi-scan
_exptl_absorpt_process_details '(SADABS; Sheldrick, 2003)'
_exptl_crystal_colour Black
_exptl_crystal_density_diffrn 2.402
_exptl_crystal_description Block
_exptl_crystal_F_000 4344
_exptl_crystal_size_max 0.150
_exptl_crystal_size_mid 0.140
_exptl_crystal_size_min 0.120
_refine_diff_density_max 1.393
_refine_diff_density_min -1.109
_refine_diff_density_rms 0.177
_refine_ls_extinction_method none
_refine_ls_goodness_of_fit_ref 1.009
_refine_ls_hydrogen_treatment constr
_refine_ls_matrix_type full
_refine_ls_number_parameters 856
_refine_ls_number_reflns 11010
_refine_ls_number_restraints 291
_refine_ls_restrained_S_all 1.014
_refine_ls_R_factor_all 0.1761
_refine_ls_R_factor_gt 0.0698
_refine_ls_shift/su_max 0.007
_refine_ls_shift/su_mean 0.001
_refine_ls_structure_factor_coef Fsqd
_refine_ls_weighting_details 'w=1/[\s^2^(Fo^2^)+(0.0502P)^2^] where P=(Fo^2^+2Fc^2^)/3'
_refine_ls_weighting_scheme calc
_refine_ls_wR_factor_gt 0.1270
_refine_ls_wR_factor_ref 0.1490
_reflns_Friedel_coverage 0.000
_reflns_number_gt 4893
_reflns_number_total 11010
_reflns_threshold_expression 'I > 2\s(I)'
_cod_data_source_file c6dt02320g2.cif
_cod_data_source_block mh-31
_cod_depositor_comments 'Adding full bibliography for 7039911--7039912.cif.'
_cod_database_code 7039911
_shelx_shelxl_version_number 2014/7
_shelx_space_group_comment
;
The symmetry employed for this shelxl refinement is uniquely defined
by the following loop, which should always be used as a source of
symmetry information in preference to the above space-group names.
They are only intended as comments.
;
_shelx_estimated_absorpt_t_min 0.695
_shelx_estimated_absorpt_t_max 0.745

loop_
_space_group_symop_operation_xyz
'x, y, z'
'-x+1/2, y+1/2, -z+1/2'
'-x, -y, -z'
'x-1/2, -y-1/2, z-1/2'

loop_
_atom_site_label
_atom_site_type_symbol
_atom_site_fract_x
_atom_site_fract_y
_atom_site_fract_z
_atom_site_U_iso_or_equiv
_atom_site_adp_type
_atom_site_occupancy
_atom_site_site_symmetry_order
_atom_site_calc_flag
_atom_site_refinement_flags_posn
_atom_site_refinement_flags_adp
_atom_site_refinement_flags_occupancy
Mo1 Mo 0.33949(8) -0.05757(5) 1.37995(6) 0.0473(3) Uani 1 1 d . . .
Mo2 Mo -0.04120(9) -0.08565(5) 1.17895(6) 0.0535(4) Uani 1 1 d . . .
Mo3 Mo 0.40815(9) -0.18922(5) 1.35624(7) 0.0568(4) Uani 1 1 d . . .
Mo4 Mo 0.03620(9) -0.22139(4) 1.14862(6) 0.0476(3) Uani 1 1 d . . .
Mo5 Mo -0.05990(9) -0.18561(5) 1.31875(7) 0.0564(4) Uani 1 1 d . . .
Mo6 Mo 0.25287(10) -0.27286(5) 1.23896(7) 0.0605(4) Uani 1 1 d . . .
Mo7 Mo 0.10615(9) -0.00513(4) 1.29220(6) 0.0497(3) Uani 1 1 d . . .
Mo8 Mo 0.27730(10) -0.18133(5) 1.10458(7) 0.0620(4) Uani 1 1 d . . .
Mo9 Mo 0.20172(10) -0.04289(5) 1.13387(7) 0.0565(4) Uani 1 1 d . . .
Mo10 Mo 0.43532(9) -0.09623(5) 1.22376(7) 0.0646(4) Uani 1 1 d . . .
Mo11 Mo 0.08690(9) -0.10621(5) 1.43063(6) 0.0535(4) Uani 1 1 d . . .
P1 P 0.1823(3) -0.13893(13) 1.26736(18) 0.0360(8) Uani 1 1 d . . .
Zn1 Zn 0.15462(15) -0.23045(7) 1.40051(9) 0.0761(6) Uani 1 1 d . . .
O1 O 0.3876(7) -0.1479(4) 1.1575(5) 0.085(3) Uani 1 1 d . . .
O2 O 0.0454(7) -0.0763(4) 1.5013(5) 0.074(3) Uani 1 1 d . . .
O3 O 0.0752(7) 0.0567(3) 1.3150(5) 0.070(3) Uani 1 1 d . . .
O4 O 0.1827(7) -0.1830(3) 1.2157(5) 0.069(3) Uani 1 1 d . . .
O5 O 0.1339(6) -0.0895(3) 1.2337(5) 0.062(3) Uani 1 1 d . . .
O6 O 0.3075(8) -0.2113(4) 1.4055(5) 0.081(3) Uani 1 1 d . . .
O7 O -0.0125(6) -0.1503(3) 1.1345(4) 0.055(2) Uani 1 1 d . . .
O8 O 0.1701(7) 0.0065(3) 1.2060(5) 0.067(3) Uani 1 1 d . . .
O9 O -0.0300(6) -0.2198(3) 1.2343(5) 0.056(2) Uani 1 1 d . . .
O10 O 0.2455(6) -0.0116(3) 1.3319(4) 0.059(3) Uani 1 1 d . . .
O11 O 0.1221(7) -0.2757(4) 1.1819(5) 0.068(3) Uani 1 1 d . . .
O12 O -0.0802(7) -0.1212(3) 1.2551(5) 0.064(3) Uani 1 1 d . . .
O13 O 0.5440(7) -0.0755(4) 1.1914(5) 0.077(3) Uani 1 1 d . . .
O14 O 0.1377(6) -0.2049(3) 1.0855(4) 0.057(2) Uani 1 1 d . . .
O15 O -0.1524(7) -0.0662(3) 1.1386(5) 0.069(3) Uani 1 1 d . . .
O16 O 0.0567(6) -0.0525(4) 1.1200(5) 0.068(3) Uani 1 1 d . . .
O17 O 0.3732(7) -0.2379(3) 1.2808(4) 0.069(3) Uani 1 1 d . . .
O18 O -0.0169(6) -0.0218(4) 1.2363(5) 0.069(3) Uani 1 1 d . . .
O19 O 0.0639(6) -0.0450(3) 1.3628(5) 0.062(3) Uani 1 1 d . . .
O20 O 0.1880(8) -0.2739(4) 1.3163(5) 0.085(3) Uani 1 1 d . U .
O21 O 0.4812(6) -0.1503(4) 1.2828(5) 0.070(3) Uani 1 1 d . . .
O22 O 0.5133(7) -0.2193(4) 1.3941(5) 0.092(4) Uani 1 1 d . . .
O23 O -0.0429(7) -0.1313(3) 1.3900(5) 0.072(3) Uani 1 1 d . . .
O24 O 0.3266(7) -0.1909(4) 1.0284(5) 0.073(3) Uani 1 1 d . . .
O25 O 0.4247(7) -0.0505(3) 1.3038(5) 0.068(3) Uani 1 1 d . . .
O26 O 0.3993(7) -0.0149(3) 1.4358(4) 0.066(3) Uani 1 1 d . . .
O27 O 0.2275(6) -0.0816(3) 1.4289(4) 0.055(2) Uani 1 1 d . . .
O28 O 0.2907(7) -0.1276(4) 1.2963(5) 0.073(3) Uani 1 1 d . . .
O29 O 0.0001(8) -0.2342(3) 1.3695(5) 0.086(3) Uani 1 1 d . . .
O30 O -0.0475(7) -0.2548(4) 1.0968(5) 0.074(3) Uani 1 1 d . . .
O31 O 0.2205(7) -0.1102(3) 1.0948(5) 0.076(3) Uani 1 1 d . . .
O32 O 0.4148(6) -0.1212(3) 1.4014(5) 0.060(3) Uani 1 1 d . . .
O33 O 0.3332(7) -0.0502(4) 1.1801(5) 0.081(3) Uani 1 1 d . . .
O34 O 0.1139(6) -0.1555(3) 1.3276(5) 0.062(3) Uani 1 1 d . . .
O35 O 0.1206(8) -0.1680(4) 1.4649(5) 0.087(3) Uani 1 1 d . . .
O36 O 0.3064(7) -0.2453(4) 1.1505(5) 0.074(3) Uani 1 1 d . . .
O37 O 0.2970(8) -0.3346(4) 1.2311(6) 0.093(4) Uani 1 1 d . U .
O38 O -0.1847(7) -0.1998(4) 1.3251(6) 0.095(4) Uani 1 1 d . . .
O40 O 0.2224(9) -0.0015(4) 1.0702(5) 0.097(4) Uani 1 1 d . . .
O1W O 0.3777(14) -0.1406(5) 0.5514(7) 0.176(7) Uani 1 1 d . . .
C16 C 0.961(2) 0.0705(7) 1.0559(12) 0.127(9) Uani 1 1 d . . .
H16A H 0.9388 0.0398 1.0328 0.152 Uiso 1 1 calc R U .
C17 C 0.9984(17) 0.0661(7) 1.1197(12) 0.115(8) Uani 1 1 d . . .
H17A H 0.9978 0.0336 1.1425 0.138 Uiso 1 1 calc R U .
C18 C 1.0356(14) 0.1065(8) 1.1500(10) 0.105(6) Uani 1 1 d . U .
H18A H 1.0693 0.1023 1.1935 0.126 Uiso 1 1 calc R U .
C19 C 1.0290(15) 0.1560(8) 1.1225(10) 0.114(6) Uani 1 1 d . U .
H19A H 1.0548 0.1855 1.1466 0.137 Uiso 1 1 calc R U .
C20 C 0.9821(13) 0.1599(7) 1.0569(10) 0.096(6) Uani 1 1 d . U .
H20A H 0.9719 0.1934 1.0373 0.115 Uiso 1 1 calc R U .
N4 N 0.9513(12) 0.1175(8) 1.0211(8) 0.114(5) Uani 1 1 d . . .
C21 C 0.1816(15) 0.1617(11) 0.4909(13) 0.151(10) Uani 1 1 d D . .
H21A H 0.1203 0.1749 0.5068 0.182 Uiso 1 1 calc R U .
C22 C 0.1756(19) 0.1221(9) 0.4485(12) 0.124(8) Uani 1 1 d . U .
H22A H 0.1116 0.1076 0.4350 0.148 Uiso 1 1 calc R U .
C23 C 0.2571(19) 0.1028(9) 0.4252(12) 0.118(7) Uani 1 1 d . U .
H23A H 0.2529 0.0727 0.3973 0.142 Uiso 1 1 calc R U .
C24 C 0.348(2) 0.1249(11) 0.4401(16) 0.194(12) Uani 1 1 d . . .
H24A H 0.4059 0.1135 0.4178 0.233 Uiso 1 1 calc R U .
C25 C 0.3571(15) 0.1652(9) 0.4891(12) 0.127(7) Uani 1 1 d D U .
H25A H 0.4217 0.1781 0.5044 0.152 Uiso 1 1 calc R U .
N5 N 0.2707(19) 0.1853(7) 0.5138(10) 0.139(7) Uani 1 1 d . U .
C26 C 0.546(2) -0.0706(11) 0.7098(13) 0.081(10) Uani 0.5 1 d D U P
H26A H 0.5287 -0.0457 0.6755 0.097 Uiso 0.5 1 calc R U P
C27 C 0.494(2) -0.1183(11) 0.7107(15) 0.099(13) Uani 0.5 1 d D . P
H27A H 0.4582 -0.1318 0.6715 0.119 Uiso 0.5 1 calc R U P
C28 C 0.499(2) -0.1444(10) 0.7718(15) 0.063(8) Uani 0.5 1 d D U P
H28A H 0.4591 -0.1745 0.7771 0.075 Uiso 0.5 1 calc R U P
C29 C 0.562(2) -0.1273(11) 0.8253(16) 0.082(10) Uani 0.5 1 d D U P
H29A H 0.5628 -0.1452 0.8675 0.098 Uiso 0.5 1 calc R U P
C30 C 0.624(2) -0.0847(11) 0.8186(13) 0.078(9) Uani 0.5 1 d D U P
H30A H 0.6673 -0.0727 0.8552 0.093 Uiso 0.5 1 calc R U P
N6 N 0.6189(19) -0.0604(9) 0.7572(13) 0.075(7) Uani 0.5 1 d D U P
C1 C 0.2475(16) -0.3147(8) 1.4841(10) 0.116(7) Uani 1 1 d . U .
H1A H 0.3077 -0.3002 1.4681 0.139 Uiso 1 1 calc R U .
C2 C 0.2534(17) -0.3616(9) 1.5224(11) 0.137(8) Uani 1 1 d . U .
H2A H 0.3116 -0.3832 1.5233 0.165 Uiso 1 1 calc R U .
C3 C 0.1687(19) -0.3743(9) 1.5585(12) 0.150(9) Uani 1 1 d . U .
H3A H 0.1746 -0.3999 1.5932 0.180 Uiso 1 1 calc R U .
C4 C 0.0764(14) -0.3502(7) 1.5444(9) 0.102(6) Uani 1 1 d . U .
H4A H 0.0165 -0.3630 1.5630 0.123 Uiso 1 1 calc R U .
C5 C 0.0741(15) -0.3055(7) 1.5011(10) 0.107(7) Uani 1 1 d . . .
H5A H 0.0130 -0.2864 1.4939 0.129 Uiso 1 1 calc R U .
N1 N 0.1586(11) -0.2901(5) 1.4701(6) 0.069(4) Uani 1 1 d . . .
C6 C 1.3690(15) 0.2292(9) 0.7949(11) 0.138(5) Uani 1 1 d D U .
H6A H 1.3608 0.1990 0.7674 0.166 Uiso 1 1 calc R U .
C7 C 1.2857(16) 0.2485(9) 0.8276(11) 0.141(5) Uani 1 1 d D U .
H7A H 1.2212 0.2326 0.8213 0.170 Uiso 1 1 calc R U .
C8 C 1.2999(16) 0.2915(8) 0.8692(11) 0.136(5) Uani 1 1 d D U .
H8A H 1.2461 0.3031 0.8953 0.164 Uiso 1 1 calc R U .
C9 C 1.3911(15) 0.3180(8) 0.8735(11) 0.135(5) Uani 1 1 d D U .
H9A H 1.3983 0.3502 0.8968 0.163 Uiso 1 1 calc R U .
C10 C 1.4734(16) 0.2948(8) 0.8417(10) 0.131(5) Uani 1 1 d D U .
H10A H 1.5390 0.3094 0.8490 0.157 Uiso 1 1 calc R U .
N2 N 1.4612(13) 0.2523(7) 0.8011(8) 0.125(4) Uani 1 1 d D U .
C11 C 0.1648(13) 0.0061(7) 0.6068(9) 0.091(5) Uani 1 1 d . U .
H11A H 0.1013 -0.0105 0.5984 0.109 Uiso 1 1 calc R U .
C12 C 0.2449(15) -0.0116(8) 0.5712(10) 0.118(7) Uani 1 1 d . U .
H12A H 0.2388 -0.0392 0.5392 0.141 Uiso 1 1 calc R U .
C13 C 0.342(2) 0.0163(10) 0.5873(13) 0.163(9) Uani 1 1 d . U .
H13A H 0.4023 0.0054 0.5676 0.196 Uiso 1 1 calc R U .
C14 C 0.3434(16) 0.0597(8) 0.6329(11) 0.123(7) Uani 1 1 d . U .
H14A H 0.4005 0.0820 0.6392 0.148 Uiso 1 1 calc R U .
C15 C 0.2568(15) 0.0671(8) 0.6671(10) 0.108(6) Uani 1 1 d . U .
H15A H 0.2593 0.0904 0.7046 0.129 Uiso 1 1 calc R U .
N3 N 0.1695(11) 0.0433(6) 0.6503(8) 0.096(4) Uani 1 1 d . U .
N7 N -0.266(3) -0.4261(15) 1.2853(19) 0.149(8) Uani 0.5 1 d D U P
C32 C -0.222(3) -0.3588(18) 1.365(2) 0.144(8) Uani 0.5 1 d D U P
H32A H -0.2165 -0.3228 1.3749 0.172 Uiso 0.5 1 calc R U P
C31 C -0.272(3) -0.3738(16) 1.305(2) 0.148(8) Uani 0.5 1 d D U P
H31A H -0.3080 -0.3492 1.2766 0.177 Uiso 0.5 1 calc R U P
C33 C -0.181(3) -0.3939(15) 1.4127(19) 0.143(8) Uani 0.5 1 d D U P
H33A H -0.1613 -0.3827 1.4574 0.172 Uiso 0.5 1 calc R U P
C35 C -0.209(3) -0.4576(15) 1.329(2) 0.145(8) Uani 0.5 1 d D U P
H35A H -0.1937 -0.4914 1.3130 0.174 Uiso 0.5 1 calc R U P
C34 C -0.170(3) -0.4453(15) 1.394(2) 0.145(8) Uani 0.5 1 d D U P
H34A H -0.1388 -0.4704 1.4238 0.174 Uiso 0.5 1 calc R U P

loop_
_atom_site_aniso_label
_atom_site_aniso_U_11
_atom_site_aniso_U_22
_atom_site_aniso_U_33
_atom_site_aniso_U_23
_atom_site_aniso_U_13
_atom_site_aniso_U_12
Mo1 0.0390(7) 0.0575(8) 0.0445(8) -0.0161(6) -0.0047(6) -0.0073(6)
Mo2 0.0479(8) 0.0616(8) 0.0487(8) -0.0038(7) -0.0165(6) 0.0074(6)
Mo3 0.0475(8) 0.0621(8) 0.0585(9) -0.0053(7) -0.0176(7) 0.0051(6)
Mo4 0.0450(7) 0.0486(7) 0.0478(8) -0.0126(6) -0.0112(6) -0.0031(6)
Mo5 0.0466(8) 0.0632(8) 0.0580(9) 0.0012(7) -0.0112(7) -0.0114(7)
Mo6 0.0773(10) 0.0461(8) 0.0564(9) -0.0077(6) -0.0120(8) 0.0101(7)
Mo7 0.0572(8) 0.0413(7) 0.0494(8) -0.0085(6) -0.0077(7) 0.0015(6)
Mo8 0.0548(9) 0.0809(10) 0.0501(9) -0.0266(7) -0.0007(7) 0.0054(7)
Mo9 0.0713(9) 0.0519(8) 0.0455(8) 0.0017(6) -0.0048(7) -0.0097(7)
Mo10 0.0412(8) 0.0816(10) 0.0713(10) -0.0262(8) 0.0069(7) -0.0139(7)
Mo11 0.0611(9) 0.0572(8) 0.0415(8) -0.0073(6) -0.0051(7) -0.0031(7)
P1 0.039(2) 0.0349(18) 0.033(2) -0.0013(15) -0.0057(16) -0.0014(15)
Zn1 0.1054(16) 0.0618(12) 0.0581(13) 0.0114(10) -0.0238(11) -0.0166(11)
O1 0.076(7) 0.087(7) 0.087(8) -0.050(6) -0.033(6) 0.022(6)
O2 0.052(6) 0.122(9) 0.049(6) -0.025(6) 0.013(5) -0.016(6)
O3 0.084(7) 0.035(5) 0.088(8) -0.018(5) -0.004(6) 0.003(5)
O4 0.069(7) 0.065(6) 0.071(7) -0.013(5) -0.015(5) 0.007(5)
O5 0.063(6) 0.055(6) 0.068(7) -0.002(5) -0.003(5) 0.000(5)
O6 0.118(9) 0.080(7) 0.045(6) 0.005(5) 0.016(6) -0.030(6)
O7 0.070(6) 0.050(5) 0.046(6) 0.003(4) 0.006(5) 0.014(5)
O8 0.074(7) 0.069(6) 0.058(7) -0.020(5) 0.007(5) -0.029(5)
O9 0.043(5) 0.054(5) 0.073(7) 0.009(5) 0.019(5) 0.003(4)
O10 0.042(6) 0.073(6) 0.061(6) 0.020(5) -0.009(5) -0.010(5)
O11 0.074(7) 0.073(6) 0.057(6) 0.002(5) -0.008(5) 0.029(5)
O12 0.067(6) 0.062(6) 0.064(7) 0.010(5) 0.013(5) 0.025(5)
O13 0.073(7) 0.100(8) 0.061(7) -0.025(6) 0.023(6) -0.023(6)
O14 0.044(6) 0.070(6) 0.054(6) 0.001(5) -0.015(5) 0.005(5)
O15 0.062(6) 0.063(6) 0.076(7) -0.009(5) -0.034(5) 0.018(5)
O16 0.049(6) 0.091(7) 0.062(7) -0.016(5) -0.005(5) -0.005(5)
O17 0.076(7) 0.075(6) 0.053(6) -0.016(5) -0.015(5) -0.014(5)
O18 0.055(6) 0.094(7) 0.058(7) -0.030(5) -0.005(5) -0.012(5)
O19 0.047(6) 0.062(6) 0.077(7) 0.010(5) -0.005(5) 0.016(5)
O20 0.107(7) 0.088(6) 0.061(6) 0.007(5) 0.002(5) -0.037(5)
O21 0.059(6) 0.074(7) 0.078(7) -0.029(6) 0.016(5) -0.006(5)
O22 0.078(7) 0.093(8) 0.100(9) -0.044(7) -0.055(6) 0.037(6)
O23 0.060(6) 0.060(6) 0.093(8) -0.013(5) -0.030(6) -0.016(5)
O24 0.063(6) 0.101(8) 0.056(7) -0.028(6) 0.013(5) -0.008(6)
O25 0.072(7) 0.055(6) 0.079(7) -0.014(5) 0.033(6) -0.006(5)
O26 0.081(7) 0.064(6) 0.050(6) -0.021(5) -0.019(5) -0.022(5)
O27 0.044(5) 0.076(6) 0.046(6) 0.008(5) 0.006(5) 0.008(5)
O28 0.093(8) 0.082(7) 0.043(6) -0.008(5) -0.006(6) -0.011(6)
O29 0.123(9) 0.054(6) 0.074(8) 0.002(5) -0.046(7) -0.012(6)
O30 0.076(7) 0.070(6) 0.072(7) -0.011(5) -0.035(6) -0.032(5)
O31 0.079(7) 0.065(6) 0.081(8) -0.027(6) -0.029(6) 0.007(5)
O32 0.050(6) 0.057(6) 0.074(7) -0.011(5) 0.011(5) 0.007(5)
O33 0.078(7) 0.070(7) 0.092(8) -0.037(6) -0.023(6) -0.010(6)
O34 0.056(6) 0.073(6) 0.057(7) -0.006(5) 0.007(5) 0.002(5)
O35 0.102(8) 0.076(7) 0.079(8) -0.003(6) -0.036(6) -0.005(6)
O36 0.054(6) 0.088(7) 0.079(8) -0.016(6) -0.001(5) 0.024(5)
O37 0.088(7) 0.059(6) 0.128(9) -0.015(6) -0.040(7) 0.008(6)
O38 0.064(7) 0.118(9) 0.104(9) -0.035(7) 0.028(6) -0.050(6)
O40 0.140(10) 0.077(7) 0.072(8) 0.015(6) -0.009(7) -0.039(7)
O1W 0.275(19) 0.136(12) 0.118(12) 0.016(10) 0.017(12) 0.042(13)
C16 0.23(3) 0.045(12) 0.11(2) 0.002(12) 0.034(19) 0.016(14)
C17 0.18(2) 0.049(11) 0.108(18) 0.029(12) -0.036(17) 0.008(12)
C18 0.118(10) 0.091(9) 0.101(10) 0.005(8) -0.028(8) -0.012(8)
C19 0.139(10) 0.089(9) 0.109(10) 0.005(8) -0.031(8) -0.018(8)
C20 0.110(9) 0.086(9) 0.089(9) 0.007(8) -0.022(8) -0.004(8)
N4 0.117(13) 0.144(15) 0.077(12) -0.054(12) -0.019(10) -0.001(12)
C21 0.104(18) 0.20(3) 0.16(2) -0.06(2) 0.053(17) -0.019(18)
C22 0.123(11) 0.125(11) 0.124(11) -0.013(9) 0.015(9) -0.011(9)
C23 0.111(11) 0.113(10) 0.129(11) -0.032(8) -0.005(9) -0.021(9)
C24 0.21(3) 0.14(2) 0.24(3) -0.04(2) 0.08(3) 0.04(2)
C25 0.117(11) 0.130(11) 0.132(11) -0.017(9) -0.002(9) -0.020(9)
N5 0.153(10) 0.131(10) 0.135(10) -0.002(8) 0.018(9) -0.009(9)
C26 0.088(13) 0.071(12) 0.085(13) 0.017(9) 0.009(9) 0.000(9)
C27 0.09(3) 0.11(3) 0.09(3) -0.07(2) -0.03(2) -0.03(2)
C28 0.068(12) 0.050(11) 0.071(12) -0.005(9) 0.012(9) 0.003(9)
C29 0.083(13) 0.080(12) 0.082(13) 0.004(9) 0.001(9) 0.015(9)
C30 0.081(12) 0.073(12) 0.077(12) -0.014(9) -0.013(9) -0.001(9)
N6 0.082(11) 0.067(10) 0.075(11) -0.005(8) 0.003(9) -0.025(8)
C1 0.102(10) 0.119(10) 0.128(10) 0.043(8) 0.011(8) 0.007(8)
C2 0.119(11) 0.149(11) 0.144(11) 0.043(9) 0.019(9) 0.012(9)
C3 0.146(11) 0.152(12) 0.153(12) 0.038(9) 0.012(9) -0.001(9)
C4 0.090(9) 0.112(9) 0.106(10) 0.038(8) 0.012(8) 0.007(8)
C5 0.086(14) 0.102(15) 0.136(18) 0.057(13) 0.017(13) 0.015(12)
N1 0.069(9) 0.069(8) 0.068(9) 0.014(7) -0.007(8) 0.007(7)
C6 0.133(7) 0.147(7) 0.135(7) -0.024(6) 0.013(6) 0.009(6)
C7 0.129(7) 0.152(7) 0.144(7) -0.019(6) 0.012(6) 0.008(6)
C8 0.126(7) 0.144(7) 0.140(7) -0.024(6) 0.014(6) 0.011(6)
C9 0.129(7) 0.142(7) 0.136(7) -0.026(6) 0.011(6) 0.012(6)
C10 0.120(7) 0.139(7) 0.134(7) -0.023(6) 0.010(6) 0.007(6)
N2 0.120(7) 0.134(7) 0.122(7) -0.026(6) 0.010(6) 0.004(6)
C11 0.075(9) 0.107(9) 0.092(9) -0.026(8) 0.011(8) 0.001(8)
C12 0.101(10) 0.132(10) 0.120(10) -0.039(8) 0.010(8) -0.011(8)
C13 0.152(12) 0.179(12) 0.159(12) -0.027(9) 0.011(9) -0.006(9)
C14 0.119(10) 0.127(10) 0.124(10) -0.026(9) 0.003(9) -0.009(8)
C15 0.097(9) 0.123(10) 0.103(10) -0.042(8) 0.002(8) 0.002(8)
N3 0.080(8) 0.094(8) 0.113(9) -0.037(7) 0.003(7) 0.002(7)
N7 0.148(11) 0.146(12) 0.155(12) -0.017(10) 0.017(10) -0.008(10)
C32 0.142(12) 0.144(12) 0.147(12) -0.016(10) 0.026(10) 0.001(10)
C31 0.144(12) 0.146(12) 0.154(13) -0.013(11) 0.024(11) -0.001(11)
C33 0.144(10) 0.143(10) 0.144(10) -0.008(7) 0.020(7) -0.001(7)
C35 0.146(10) 0.141(10) 0.149(10) -0.004(7) 0.013(7) -0.009(7)
C34 0.146(10) 0.142(10) 0.147(10) -0.001(7) 0.018(7) -0.006(7)

loop_
_atom_type_symbol
_atom_type_description
_atom_type_scat_dispersion_real
_atom_type_scat_dispersion_imag
_atom_type_scat_source
C C 0.0033 0.0016 'International Tables Vol C Tables 4.2.6.8 and 6.1.1.4'
H H 0.0000 0.0000 'International Tables Vol C Tables 4.2.6.8 and 6.1.1.4'
N N 0.0061 0.0033 'International Tables Vol C Tables 4.2.6.8 and 6.1.1.4'
O O 0.0106 0.0060 'International Tables Vol C Tables 4.2.6.8 and 6.1.1.4'
P P 0.1023 0.0942 'International Tables Vol C Tables 4.2.6.8 and 6.1.1.4'
Mo Mo -1.6832 0.6857 'International Tables Vol C Tables 4.2.6.8 and 6.1.1.4'
Zn Zn 0.2839 1.4301 'International Tables Vol C Tables 4.2.6.8 and 6.1.1.4'

loop_
_geom_angle_atom_site_label_1
_geom_angle_atom_site_label_2
_geom_angle_atom_site_label_3
_geom_angle
O26 Mo1 O27 103.1(4)
O26 Mo1 O10 100.7(4)
O27 Mo1 O10 87.0(3)
O26 Mo1 O25 99.7(4)
O27 Mo1 O25 157.2(4)
O10 Mo1 O25 87.2(4)
O26 Mo1 O32 100.7(4)
O27 Mo1 O32 91.3(4)
O10 Mo1 O32 158.4(4)
O25 Mo1 O32 86.2(4)
O26 Mo1 O28 167.3(4)
O27 Mo1 O28 85.5(3)
O10 Mo1 O28 89.0(3)
O25 Mo1 O28 72.4(3)
O32 Mo1 O28 69.4(3)
O15 Mo2 O12 104.4(4)
O15 Mo2 O7 103.2(4)
O12 Mo2 O7 90.7(4)
O15 Mo2 O16 100.1(4)
O12 Mo2 O16 155.1(4)
O7 Mo2 O16 87.3(4)
O15 Mo2 O18 97.4(4)
O12 Mo2 O18 89.4(4)
O7 Mo2 O18 158.7(4)
O16 Mo2 O18 83.6(4)
O15 Mo2 O5 164.8(4)
O12 Mo2 O5 85.7(3)
O7 Mo2 O5 87.7(3)
O16 Mo2 O5 69.5(3)
O18 Mo2 O5 71.0(3)
O22 Mo3 O6 103.4(5)
O22 Mo3 O32 101.0(4)
O6 Mo3 O32 93.1(4)
O22 Mo3 O17 100.9(4)
O6 Mo3 O17 93.2(4)
O32 Mo3 O17 155.1(4)
O22 Mo3 O21 97.1(5)
O6 Mo3 O21 159.6(4)
O32 Mo3 O21 82.7(4)
O17 Mo3 O21 83.1(4)
O22 Mo3 O28 164.6(5)
O6 Mo3 O28 89.7(4)
O32 Mo3 O28 69.9(3)
O17 Mo3 O28 86.1(3)
O21 Mo3 O28 70.0(3)
O30 Mo4 O11 101.2(4)
O30 Mo4 O14 100.3(4)
O11 Mo4 O14 87.6(4)
O30 Mo4 O9 102.8(4)
O11 Mo4 O9 90.3(4)
O14 Mo4 O9 156.8(4)
O30 Mo4 O7 100.9(4)
O11 Mo4 O7 157.9(4)
O14 Mo4 O7 86.5(4)
O9 Mo4 O7 86.7(3)
O30 Mo4 O4 169.5(4)
O11 Mo4 O4 71.0(4)
O14 Mo4 O4 72.8(3)
O9 Mo4 O4 84.7(3)
O7 Mo4 O4 86.9(3)
O38 Mo5 O29 102.4(5)
O38 Mo5 O9 102.2(4)
O29 Mo5 O9 93.3(4)
O38 Mo5 O23 99.9(4)
O29 Mo5 O23 93.9(4)
O9 Mo5 O23 154.7(4)
O38 Mo5 O12 97.0(5)
O29 Mo5 O12 160.6(4)
O9 Mo5 O12 82.6(3)
O23 Mo5 O12 82.6(4)
O38 Mo5 O34 169.6(4)
O29 Mo5 O34 77.8(4)
O9 Mo5 O34 88.2(3)
O23 Mo5 O34 69.8(3)
O12 Mo5 O34 83.1(3)
O37 Mo6 O20 104.3(5)
O37 Mo6 O17 101.0(4)
O20 Mo6 O17 93.8(4)
O37 Mo6 O11 101.8(4)
O20 Mo6 O11 92.0(4)
O17 Mo6 O11 154.3(4)
O37 Mo6 O36 96.3(5)
O20 Mo6 O36 159.4(4)
O17 Mo6 O36 83.5(4)
O11 Mo6 O36 82.3(4)
O37 Mo6 O4 164.3(4)
O20 Mo6 O4 88.8(4)
O17 Mo6 O4 86.5(3)
O11 Mo6 O4 68.6(3)
O36 Mo6 O4 70.7(3)
O3 Mo7 O19 103.5(4)
O3 Mo7 O18 98.5(4)
O19 Mo7 O18 91.3(4)
O3 Mo7 O8 101.9(4)
O19 Mo7 O8 154.6(4)
O18 Mo7 O8 86.2(4)
O3 Mo7 O10 102.0(4)
O19 Mo7 O10 88.3(3)
O18 Mo7 O10 159.0(4)
O8 Mo7 O10 85.2(4)
O3 Mo7 O5 167.2(4)
O19 Mo7 O5 85.5(3)
O18 Mo7 O5 71.9(3)
O8 Mo7 O5 69.6(3)
O10 Mo7 O5 87.2(3)
O24 Mo8 O36 102.6(4)
O24 Mo8 O1 103.0(4)
O36 Mo8 O1 90.1(4)
O24 Mo8 O14 101.1(4)
O36 Mo8 O14 89.3(4)
O1 Mo8 O14 155.5(4)
O24 Mo8 O31 102.2(5)
O36 Mo8 O31 155.2(4)
O1 Mo8 O31 85.0(4)
O14 Mo8 O31 85.3(4)
O40 Mo9 O31 104.0(5)
O40 Mo9 O33 103.5(5)
O31 Mo9 O33 88.2(4)
O40 Mo9 O16 100.2(5)
O31 Mo9 O16 88.7(4)
O33 Mo9 O16 156.1(4)
O40 Mo9 O8 100.3(5)
O31 Mo9 O8 155.6(4)
O33 Mo9 O8 86.8(4)
O16 Mo9 O8 86.3(4)
O40 Mo9 O5 165.4(5)
O31 Mo9 O5 86.8(4)
O33 Mo9 O5 86.3(4)
O16 Mo9 O5 69.8(3)
O8 Mo9 O5 69.1(3)
O13 Mo10 O21 102.2(5)
O13 Mo10 O1 102.4(4)
O21 Mo10 O1 89.5(4)
O13 Mo10 O33 103.0(5)
O21 Mo10 O33 154.7(4)
O1 Mo10 O33 85.9(4)
O13 Mo10 O25 102.3(4)
O21 Mo10 O25 88.9(4)
O1 Mo10 O25 155.1(4)
O33 Mo10 O25 84.9(4)
O2 Mo11 O35 100.3(5)
O2 Mo11 O23 99.6(4)
O35 Mo11 O23 93.2(4)
O2 Mo11 O27 102.5(4)
O35 Mo11 O27 94.4(4)
O23 Mo11 O27 154.9(4)
O2 Mo11 O19 98.1(4)
O35 Mo11 O19 161.6(4)
O23 Mo11 O19 83.9(4)
O27 Mo11 O19 81.3(3)
O2 Mo11 O34 169.2(4)
O35 Mo11 O34 78.7(4)
O23 Mo11 O34 69.9(4)
O27 Mo11 O34 88.3(3)
O19 Mo11 O34 83.2(3)
O4 P1 O28 110.4(5)
O4 P1 O5 109.9(5)
O28 P1 O5 110.8(5)
O4 P1 O34 108.8(5)
O28 P1 O34 109.4(5)
O5 P1 O34 107.4(5)
N1 Zn1 O20 97.6(4)
N1 Zn1 O6 99.0(5)
O20 Zn1 O6 85.1(4)
N1 Zn1 O29 98.5(5)
O20 Zn1 O29 89.4(4)
O6 Zn1 O29 162.2(4)
N1 Zn1 O35 99.5(5)
O20 Zn1 O35 162.9(4)
O6 Zn1 O35 91.8(4)
O29 Zn1 O35 88.4(4)
N1 Zn1 O34 167.5(5)
O20 Zn1 O34 90.3(4)
O6 Zn1 O34 91.3(3)
O29 Zn1 O34 71.8(3)
O35 Zn1 O34 72.9(3)
Mo10 O1 Mo8 150.2(5)
P1 O4 Mo4 128.1(5)
P1 O4 Mo6 125.1(5)
Mo4 O4 Mo6 90.1(3)
P1 O5 Mo7 125.7(5)
P1 O5 Mo2 124.4(5)
Mo7 O5 Mo2 90.4(3)
P1 O5 Mo9 124.6(5)
Mo7 O5 Mo9 90.8(3)
Mo2 O5 Mo9 90.4(3)
Mo3 O6 Zn1 143.5(5)
Mo2 O7 Mo4 144.6(5)
Mo7 O8 Mo9 130.2(5)
Mo5 O9 Mo4 151.1(5)
Mo1 O10 Mo7 144.3(5)
Mo4 O11 Mo6 130.3(5)
Mo2 O12 Mo5 147.7(5)
Mo4 O14 Mo8 128.9(4)
Mo9 O16 Mo2 130.3(5)
Mo6 O17 Mo3 138.8(5)
Mo7 O18 Mo2 126.6(5)
Mo7 O19 Mo11 150.4(5)
Mo6 O20 Zn1 143.9(5)
Mo10 O21 Mo3 130.2(5)
Mo11 O23 Mo5 125.6(5)
Mo1 O25 Mo10 129.2(4)
Mo1 O27 Mo11 150.7(5)
P1 O28 Mo3 127.1(5)
P1 O28 Mo1 125.4(5)
Mo3 O28 Mo1 90.9(3)
Mo5 O29 Zn1 122.2(5)
Mo9 O31 Mo8 148.3(5)
Mo1 O32 Mo3 129.8(5)
Mo9 O33 Mo10 148.0(5)
P1 O34 Mo5 127.5(5)
P1 O34 Mo11 126.7(5)
Mo5 O34 Mo11 92.5(3)
P1 O34 Zn1 122.3(5)
Mo5 O34 Zn1 88.2(3)
Mo11 O34 Zn1 87.7(3)
Mo11 O35 Zn1 120.7(5)
Mo8 O36 Mo6 129.3(4)
C17 C16 N4 124(2)
C17 C16 H16A 118.0
N4 C16 H16A 118.0
C18 C17 C16 119(2)
C18 C17 H17A 120.5
C16 C17 H17A 120.5
C17 C18 C19 123(2)
C17 C18 H18A 118.4
C19 C18 H18A 118.4
C18 C19 C20 116.3(19)
C18 C19 H19A 121.9
C20 C19 H19A 121.9
N4 C20 C19 121.8(18)
N4 C20 H20A 119.1
C19 C20 H20A 119.1
C20 N4 C16 115.3(17)
C22 C21 N5 125(2)
C22 C21 H21A 117.7
N5 C21 H21A 117.7
C23 C22 C21 120(2)
C23 C22 H22A 120.1
C21 C22 H22A 120.1
C22 C23 C24 121(2)
C22 C23 H23A 119.5
C24 C23 H23A 119.5
C23 C24 C25 120(2)
C23 C24 H24A 120.1
C25 C24 H24A 120.1
N5 C25 C24 119(2)
N5 C25 H25A 120.7
C24 C25 H25A 120.7
C25 N5 C21 115.7(18)
N6 C26 C27 120(2)
N6 C26 H26A 120.1
C27 C26 H26A 120.1
C28 C27 C26 116(2)
C28 C27 H27A 122.1
C26 C27 H27A 122.1
C27 C28 C29 121(3)
C27 C28 H28A 119.6
C29 C28 H28A 119.6
C28 C29 C30 121(3)
C28 C29 H29A 119.5
C30 C29 H29A 119.5
N6 C30 C29 117(2)
N6 C30 H30A 121.5
C29 C30 H30A 121.6
C26 N6 C30 122(2)
N1 C1 C2 121.8(19)
N1 C1 H1A 119.1
C2 C1 H1A 119.1
C3 C2 C1 116(2)
C3 C2 H2A 121.8
C1 C2 H2A 121.8
C4 C3 C2 121(2)
C4 C3 H3A 119.4
C2 C3 H3A 119.4
C3 C4 C5 118.0(19)
C3 C4 H4A 121.0
C5 C4 H4A 121.0
N1 C5 C4 120.7(17)
N1 C5 H5A 119.7
C4 C5 H5A 119.7
C1 N1 C5 119.9(15)
C1 N1 Zn1 118.4(12)
C5 N1 Zn1 121.7(11)
N2 C6 C7 122(2)
N2 C6 H6A 118.9
C7 C6 H6A 119.0
C8 C7 C6 118(2)
C8 C7 H7A 120.9
C6 C7 H7A 120.9
C7 C8 C9 121(2)
C7 C8 H8A 119.4
C9 C8 H8A 119.4
C8 C9 C10 117(2)
C8 C9 H9A 121.5
C10 C9 H9A 121.5
N2 C10 C9 122(2)
N2 C10 H10A 119.0
C9 C10 H10A 119.0
C6 N2 C10 118.8(19)
N3 C11 C12 125.1(18)
N3 C11 H11A 117.5
C12 C11 H11A 117.5
C11 C12 C13 114.3(19)
C11 C12 H12A 122.9
C13 C12 H12A 122.9
C14 C13 C12 119(2)
C14 C13 H13A 120.3
C12 C13 H13A 120.3
C15 C14 C13 116(2)
C15 C14 H14A 122.2
C13 C14 H14A 122.2
N3 C15 C14 123.3(19)
N3 C15 H15A 118.3
C14 C15 H15A 118.3
C11 N3 C15 121.2(17)
C35 N7 C31 116(4)
C31 C32 C33 123(4)
C31 C32 H32A 118.3
C33 C32 H32A 118.3
C32 C31 N7 118(4)
C32 C31 H31A 120.9
N7 C31 H31A 121.0
C34 C33 C32 119(3)
C34 C33 H33A 120.4
C32 C33 H33A 120.4
N7 C35 C34 127(3)
N7 C35 H35A 116.5
C34 C35 H35A 116.5
C33 C34 C35 115(2)
C33 C34 H34A 122.5
C35 C34 H34A 122.5

loop_
_geom_bond_atom_site_label_1
_geom_bond_atom_site_label_2
_geom_bond_distance
Mo1 O26 1.680(8)
Mo1 O27 1.875(8)
Mo1 O10 1.886(8)
Mo1 O25 1.895(9)
Mo1 O32 1.910(8)
Mo1 O28 2.450(9)
Mo2 O15 1.673(8)
Mo2 O12 1.816(9)
Mo2 O7 1.887(8)
Mo2 O16 1.939(9)
Mo2 O18 1.967(8)
Mo2 O5 2.452(8)
Mo3 O22 1.690(9)
Mo3 O6 1.748(9)
Mo3 O32 1.921(8)
Mo3 O17 1.936(8)
Mo3 O21 2.003(9)
Mo3 O28 2.422(10)
Mo4 O30 1.661(8)
Mo4 O11 1.855(8)
Mo4 O14 1.888(9)
Mo4 O9 1.905(8)
Mo4 O7 1.912(8)
Mo4 O4 2.437(9)
Mo5 O38 1.668(9)
Mo5 O29 1.725(9)
Mo5 O9 1.901(9)
Mo5 O23 1.943(9)
Mo5 O12 2.042(8)
Mo5 O34 2.375(9)
Mo6 O37 1.668(9)
Mo6 O20 1.753(10)
Mo6 O17 1.929(8)
Mo6 O11 1.971(9)
Mo6 O36 2.001(10)
Mo6 O4 2.471(9)
Mo7 O3 1.674(8)
Mo7 O19 1.801(9)
Mo7 O18 1.921(8)
Mo7 O8 1.921(9)
Mo7 O10 1.929(8)
Mo7 O5 2.442(8)
Mo8 O24 1.651(9)
Mo8 O36 1.867(10)
Mo8 O1 1.906(9)
Mo8 O14 1.921(8)
Mo8 O31 1.942(9)
Mo9 O40 1.644(10)
Mo9 O31 1.877(9)
Mo9 O33 1.888(9)
Mo9 O16 1.900(8)
Mo9 O8 1.927(8)
Mo9 O5 2.460(9)
Mo10 O13 1.656(9)
Mo10 O21 1.851(10)
Mo10 O1 1.902(8)
Mo10 O33 1.919(10)
Mo10 O25 1.936(9)
Mo11 O2 1.671(9)
Mo11 O35 1.738(10)
Mo11 O23 1.922(8)
Mo11 O27 1.928(8)
Mo11 O19 2.033(8)
Mo11 O34 2.385(9)
P1 O4 1.492(9)
P1 O28 1.510(9)
P1 O5 1.522(9)
P1 O34 1.557(9)
Zn1 N1 2.012(12)
Zn1 O20 2.025(10)
Zn1 O6 2.036(10)
Zn1 O29 2.060(10)
Zn1 O35 2.066(10)
Zn1 O34 2.394(9)
C16 C17 1.30(2)
C16 N4 1.36(2)
C16 H16A 0.9300
C17 C18 1.26(2)
C17 H17A 0.9300
C18 C19 1.35(2)
C18 H18A 0.9300
C19 C20 1.38(2)
C19 H19A 0.9300
C20 N4 1.323(19)
C20 H20A 0.9300
C21 C22 1.29(2)
C21 N5 1.35(2)
C21 H21A 0.9300
C22 C23 1.27(2)
C22 H22A 0.9300
C23 C24 1.32(3)
C23 H23A 0.9300
C24 C25 1.39(3)
C24 H24A 0.9300
C25 N5 1.34(2)
C25 H25A 0.9300
C26 N6 1.30(3)
C26 C27 1.376(18)
C26 H26A 0.9300
C27 C28 1.346(18)
C27 H27A 0.9300
C28 C29 1.347(18)
C28 H28A 0.9300
C29 C30 1.349(18)
C29 H29A 0.9300
C30 N6 1.331(13)
C30 H30A 0.9300
C1 N1 1.322(19)
C1 C2 1.39(2)
C1 H1A 0.9300
C2 C3 1.37(2)
C2 H2A 0.9300
C3 C4 1.35(2)
C3 H3A 0.9300
C4 C5 1.40(2)
C4 H4A 0.9300
C5 N1 1.337(18)
C5 H5A 0.9300
C6 N2 1.328(15)
C6 C7 1.370(16)
C6 H6A 0.9300
C7 C8 1.354(16)
C7 H7A 0.9300
C8 C9 1.356(16)
C8 H8A 0.9300
C9 C10 1.389(16)
C9 H9A 0.9300
C10 N2 1.329(15)
C10 H10A 0.9300
C11 N3 1.257(18)
C11 C12 1.35(2)
C11 H11A 0.9300
C12 C13 1.46(3)
C12 H12A 0.9300
C13 C14 1.40(3)
C13 H13A 0.9300
C14 C15 1.35(2)
C14 H14A 0.9300
C15 N3 1.307(19)
C15 H15A 0.9300
N7 C35 1.354(19)
N7 C31 1.371(19)
C32 C31 1.355(19)
C32 C33 1.358(19)
C32 H32A 0.9300
C31 H31A 0.9300
C33 C34 1.354(19)
C33 H33A 0.9300
C35 C34 1.358(19)
C35 H35A 0.9300
C34 H34A 0.9300
